data_2220268
loop_
_publ_author_name
'Arshad, Muhammad Nadeem'
'Khan, Islam Ullah'
'Zia-ur-Rehman, Muhammad'

_publ_section_title
;
 2-(Benzenesulfonamido)acetic acid
;
_journal_coeditor_code LH2721
_journal_issue 12
_journal_name_full 'Acta Crystallographica Section E'
_journal_page_first o2283
_journal_page_last o2284
_journal_paper_doi 10.1107/S1600536808035721
_journal_volume 64
_journal_year 2008
_chemical_formula_iupac 'C8 H9 N O4 S'
_chemical_formula_moiety 'C8 H9 N O4 S'
_chemical_formula_sum 'C8 H9 N O4 S'
_chemical_formula_weight 215.23
_chemical_name_systematic
;
2-(Benzenesulfonamido)acetic acid
;
_space_group_IT_number 14
_symmetry_cell_setting monoclinic
_symmetry_space_group_name_Hall '-P 2yn'
_symmetry_space_group_name_H-M 'P 1 21/n 1'
_atom_sites_solution_hydrogens geom
_atom_sites_solution_primary direct
_atom_sites_solution_secondary difmap
_audit_creation_method SHELXL-97
_cell_angle_alpha 90.00
_cell_angle_beta 112.600(2)
_cell_angle_gamma 90.00
_cell_formula_units_Z 4
_cell_length_a 8.5181(3)
_cell_length_b 11.1302(4)
_cell_length_c 10.6414(4)
_cell_measurement_reflns_used 2708
_cell_measurement_temperature 296(2)
_cell_measurement_theta_max 26.2
_cell_measurement_theta_min 2.8
_cell_volume 931.42(6)
_computing_cell_refinement 'SAINT (Bruker, 2007)'
_computing_data_collection 'APEX2 (Bruker, 2007)'
_computing_data_reduction 'SAINT (Bruker, 2007)'
_computing_molecular_graphics 'PLATON (Spek, 2003)'
_computing_publication_material 'WinGX (Farrugia, 1999) and PLATON (Spek, 2003)'
_computing_structure_refinement 'SHELXL97 (Sheldrick, 2008)'
_computing_structure_solution 'SHELXS97 (Sheldrick, 2008)'
_diffrn_ambient_temperature 296(2)
_diffrn_measured_fraction_theta_full 0.993
_diffrn_measured_fraction_theta_max 0.993
_diffrn_measurement_device_type 'Bruker APEXII CCD area-detector'
_diffrn_measurement_method '\f and \w'
_diffrn_radiation_monochromator graphite
_diffrn_radiation_source 'fine-focus sealed tube'
_diffrn_radiation_type MoK\a
_diffrn_radiation_wavelength 0.71073
_diffrn_reflns_av_R_equivalents 0.0366
_diffrn_reflns_av_sigmaI/netI 0.0345
_diffrn_reflns_limit_h_max 11
_diffrn_reflns_limit_h_min -11
_diffrn_reflns_limit_k_max 13
_diffrn_reflns_limit_k_min -14
_diffrn_reflns_limit_l_max 14
_diffrn_reflns_limit_l_min -14
_diffrn_reflns_number 10301
_diffrn_reflns_theta_full 28.39
_diffrn_reflns_theta_max 28.39
_diffrn_reflns_theta_min 2.62
_exptl_absorpt_coefficient_mu 0.335
_exptl_absorpt_correction_T_max 0.9515
_exptl_absorpt_correction_T_min 0.8890
_exptl_absorpt_correction_type multi-scan
_exptl_absorpt_process_details '(SADABS; Sheldrick, 1996)'
_exptl_crystal_colour colourless
_exptl_crystal_density_diffrn 1.535
_exptl_crystal_density_method 'not measured'
_exptl_crystal_description cubes
_exptl_crystal_F_000 448
_exptl_crystal_size_max 0.36
_exptl_crystal_size_mid 0.16
_exptl_crystal_size_min 0.15
_refine_diff_density_max 0.330
_refine_diff_density_min -0.474
_refine_ls_extinction_method none
_refine_ls_goodness_of_fit_ref 1.029
_refine_ls_hydrogen_treatment constr
_refine_ls_matrix_type full
_refine_ls_number_parameters 128
_refine_ls_number_reflns 2338
_refine_ls_number_restraints 0
_refine_ls_restrained_S_all 1.029
_refine_ls_R_factor_all 0.0675
_refine_ls_R_factor_gt 0.0427
_refine_ls_shift/su_max 0.001
_refine_ls_shift/su_mean 0.000
_refine_ls_structure_factor_coef Fsqd
_refine_ls_weighting_details 'calc w=1/[\s^2^(Fo^2^)+(0.0498P)^2^+0.3567P] where P=(Fo^2^+2Fc^2^)/3'
_refine_ls_weighting_scheme calc
_refine_ls_wR_factor_gt 0.1030
_refine_ls_wR_factor_ref 0.1161
_reflns_number_gt 1644
_reflns_number_total 2338
_reflns_threshold_expression I>2\s(I)
_cod_data_source_file lh2721.cif
_cod_data_source_block I
_cod_original_sg_symbol_H-M 'P 21/n'
_cod_database_code 2220268
_cod_database_fobs_code 2220268

loop_
_symmetry_equiv_pos_as_xyz
'x, y, z'
'-x+1/2, y+1/2, -z+1/2'
'-x, -y, -z'
'x-1/2, -y-1/2, z-1/2'

loop_
_atom_site_type_symbol
_atom_site_label
_atom_site_fract_x
_atom_site_fract_y
_atom_site_fract_z
_atom_site_U_iso_or_equiv
_atom_site_adp_type
_atom_site_calc_flag
_atom_site_refinement_flags
_atom_site_occupancy
S S1 0.16488(6) 0.67470(5) 0.09397(5) 0.04003(18) Uani d . 1
O O1 0.1794(2) 0.77973(15) 0.17404(17) 0.0549(4) Uani d . 1
O O2 0.01764(18) 0.65761(17) -0.02937(16) 0.0570(5) Uani d . 1
O O3 0.2307(2) 0.51175(18) 0.53583(15) 0.0586(5) Uani d . 1
H H8 0.1631 0.5017 0.5728 0.088 Uiso calc R 1
O O4 -0.0061(2) 0.52365(18) 0.34770(15) 0.0573(5) Uani d . 1
N N1 0.1740(3) 0.56105(19) 0.18822(18) 0.0518(5) Uani d . 1
H H1 0.1223 0.4965 0.1497 0.062 Uiso calc R 1
C C1 0.3436(2) 0.66945(18) 0.04972(19) 0.0319(4) Uani d . 1
C C2 0.5008(3) 0.7030(2) 0.1452(2) 0.0474(6) Uani d . 1
H H2 0.5119 0.7290 0.2313 0.057 Uiso calc R 1
C C3 0.6406(3) 0.6970(2) 0.1100(3) 0.0575(7) Uani d . 1
H H3 0.7476 0.7174 0.1736 0.069 Uiso calc R 1
C C4 0.6226(3) 0.6612(2) -0.0184(3) 0.0519(6) Uani d . 1
H H4 0.7171 0.6593 -0.0418 0.062 Uiso calc R 1
C C5 0.4666(3) 0.6282(2) -0.1123(2) 0.0463(5) Uani d . 1
H H5 0.4558 0.6039 -0.1988 0.056 Uiso calc R 1
C C6 0.3255(2) 0.6309(2) -0.07854(19) 0.0386(5) Uani d . 1
H H6 0.2197 0.6070 -0.1413 0.046 Uiso calc R 1
C C7 0.2639(3) 0.5602(2) 0.3340(2) 0.0456(5) Uani d . 1
H H7A 0.3143 0.6385 0.3640 0.055 Uiso calc R 1
H H7B 0.3550 0.5015 0.3585 0.055 Uiso calc R 1
C C8 0.1465(3) 0.5299(2) 0.4048(2) 0.0429(5) Uani d . 1

loop_
_atom_site_aniso_label
_atom_site_aniso_U_11
_atom_site_aniso_U_22
_atom_site_aniso_U_33
_atom_site_aniso_U_12
_atom_site_aniso_U_13
_atom_site_aniso_U_23
S1 0.0364(3) 0.0515(4) 0.0382(3) -0.0005(2) 0.0210(2) -0.0011(2)
O1 0.0665(11) 0.0495(10) 0.0606(10) 0.0057(8) 0.0376(9) -0.0035(8)
O2 0.0327(7) 0.0894(14) 0.0493(9) -0.0016(8) 0.0161(7) 0.0003(9)
O3 0.0539(10) 0.0876(14) 0.0368(8) -0.0090(9) 0.0200(7) 0.0061(9)
O4 0.0496(9) 0.0886(14) 0.0364(8) -0.0138(9) 0.0196(7) 0.0028(8)
N1 0.0702(13) 0.0551(13) 0.0395(10) -0.0230(10) 0.0314(9) -0.0075(9)
C1 0.0307(9) 0.0338(11) 0.0337(9) -0.0008(8) 0.0153(8) 0.0032(8)
C2 0.0428(11) 0.0554(15) 0.0445(12) -0.0114(10) 0.0171(9) -0.0138(11)
C3 0.0350(11) 0.0646(17) 0.0718(17) -0.0140(11) 0.0195(11) -0.0136(14)
C4 0.0448(12) 0.0513(15) 0.0737(16) 0.0012(10) 0.0384(12) 0.0036(12)
C5 0.0544(13) 0.0525(14) 0.0430(12) 0.0104(11) 0.0308(10) 0.0079(10)
C6 0.0359(10) 0.0494(13) 0.0309(10) 0.0026(9) 0.0135(8) 0.0044(9)
C7 0.0501(12) 0.0490(14) 0.0441(12) -0.0058(10) 0.0251(10) 0.0018(10)
C8 0.0550(13) 0.0431(13) 0.0344(10) -0.0059(10) 0.0213(10) -0.0010(9)

loop_
_atom_type_symbol
_atom_type_description
_atom_type_scat_dispersion_real
_atom_type_scat_dispersion_imag
_atom_type_scat_source
C C 0.0033 0.0016 'International Tables Vol C Tables 4.2.6.8 and 6.1.1.4'
H H 0.0000 0.0000 'International Tables Vol C Tables 4.2.6.8 and 6.1.1.4'
N N 0.0061 0.0033 'International Tables Vol C Tables 4.2.6.8 and 6.1.1.4'
O O 0.0106 0.0060 'International Tables Vol C Tables 4.2.6.8 and 6.1.1.4'
S S 0.1246 0.1234 'International Tables Vol C Tables 4.2.6.8 and 6.1.1.4'

loop_
_geom_angle_atom_site_label_1
_geom_angle_atom_site_label_2
_geom_angle_atom_site_label_3
_geom_angle
O1 S1 O2 119.98(11)
O1 S1 N1 107.60(10)
O2 S1 N1 106.46(10)
O1 S1 C1 107.60(10)
O2 S1 C1 107.00(9)
N1 S1 C1 107.66(10)
C8 O3 H8 109.5
C7 N1 S1 123.95(16)
C7 N1 H1 118.0
S1 N1 H1 118.0
C6 C1 C2 121.18(19)
C6 C1 S1 119.67(15)
C2 C1 S1 119.14(15)
C3 C2 C1 118.7(2)
C3 C2 H2 120.7
C1 C2 H2 120.7
C4 C3 C2 120.3(2)
C4 C3 H3 119.8
C2 C3 H3 119.8
C5 C4 C3 120.6(2)
C5 C4 H4 119.7
C3 C4 H4 119.7
C4 C5 C6 120.1(2)
C4 C5 H5 119.9
C6 C5 H5 119.9
C5 C6 C1 119.04(19)
C5 C6 H6 120.5
C1 C6 H6 120.5
N1 C7 C8 111.13(18)
N1 C7 H7A 109.4
C8 C7 H7A 109.4
N1 C7 H7B 109.4
C8 C7 H7B 109.4
H7A C7 H7B 108.0
O4 C8 O3 124.5(2)
O4 C8 C7 123.80(19)
O3 C8 C7 111.68(19)

loop_
_geom_bond_atom_site_label_1
_geom_bond_atom_site_label_2
_geom_bond_distance
S1 O1 1.4237(17)
S1 O2 1.4376(16)
S1 N1 1.598(2)
S1 C1 1.7590(19)
O3 C8 1.316(2)
O3 H8 0.8200
O4 C8 1.207(3)
N1 C7 1.443(3)
N1 H1 0.8600
C1 C6 1.382(3)
C1 C2 1.385(3)
C2 C3 1.380(3)
C2 H2 0.9300
C3 C4 1.374(4)
C3 H3 0.9300
C4 C5 1.370(3)
C4 H4 0.9300
C5 C6 1.381(3)
C5 H5 0.9300
C6 H6 0.9300
C7 C8 1.502(3)
C7 H7A 0.9700
C7 H7B 0.9700

loop_
_geom_hbond_atom_site_label_D
_geom_hbond_atom_site_label_H
_geom_hbond_atom_site_label_A
_geom_hbond_site_symmetry_A
_geom_hbond_distance_DH
_geom_hbond_distance_HA
_geom_hbond_distance_DA
_geom_hbond_angle_DHA
N1 H1 O2 3_565 0.8600 2.2000 3.054(3) 174.00
O3 H8 O4 3_566 0.8200 1.8600 2.678(2) 178

loop_
_geom_torsion_atom_site_label_1
_geom_torsion_atom_site_label_2
_geom_torsion_atom_site_label_3
_geom_torsion_atom_site_label_4
_geom_torsion
O1 S1 N1 C7 -28.4(2)
O2 S1 N1 C7 -158.27(18)
C1 S1 N1 C7 87.27(19)
O1 S1 C1 C6 -141.46(18)
O2 S1 C1 C6 -11.3(2)
N1 S1 C1 C6 102.82(18)
O1 S1 C1 C2 39.3(2)
O2 S1 C1 C2 169.46(18)
N1 S1 C1 C2 -76.44(19)
C6 C1 C2 C3 -0.1(3)
S1 C1 C2 C3 179.16(19)
C1 C2 C3 C4 1.5(4)
C2 C3 C4 C5 -1.6(4)
C3 C4 C5 C6 0.1(4)
C4 C5 C6 C1 1.3(4)
C2 C1 C6 C5 -1.3(3)
S1 C1 C6 C5 179.46(17)
S1 N1 C7 C8 121.9(2)
N1 C7 C8 O4 -9.4(3)
N1 C7 C8 O3 170.8(2)

loop_
_cod_related_entry_id
_cod_related_entry_database
_cod_related_entry_code
1 ChemSpider 191390
